data_4106942
loop_
_publ_author_name
'Matthew R. MacDonald'
'Joseph W. Ziller'
'William J. Evans'

_publ_contact_author
; 
Professor William J. Evans
Department of Chemistry
1102 Natural Sciences II
University of California, Irvine
Irvine, CA 92697-2025
;
_publ_contact_author_email wevans@uci.edu
_publ_contact_author_fax '1  949 824 2210'
_publ_contact_author_phone '1  949 824 5174'
_publ_section_title
;
 Synthesis of a Crystalline Molecular Complex of Y2+,
 [(18-crown-6)K][(C5H4SiMe3)3Y]
;
_journal_name_full 'Journal of the American Chemical Society'
_journal_page_first 15914
_journal_page_last 15917
_journal_paper_doi 10.1021/ja207151y
_journal_volume 133
_journal_year 2011
_chemical_formula_sum 'C54 H84 N2 O2 Si4 Y2'
_chemical_formula_weight 1083.41
_chemical_name_systematic
; 
 ? 
;
_space_group_IT_number 14
_symmetry_cell_setting monoclinic
_symmetry_space_group_name_Hall '-P 2yn'
_symmetry_space_group_name_H-M 'P 1 21/n 1'
_atom_sites_solution_hydrogens geom
_atom_sites_solution_primary direct
_atom_sites_solution_secondary difmap
_audit_creation_method SHELXTL
_cell_angle_alpha 90.00
_cell_angle_beta 111.7976(5)
_cell_angle_gamma 90.00
_cell_formula_units_Z 4
_cell_length_a 19.3633(8)
_cell_length_b 15.2696(6)
_cell_length_c 21.0046(9)
_cell_measurement_reflns_used 9782
_cell_measurement_temperature 88(2)
_cell_measurement_theta_max 28.58
_cell_measurement_theta_min 2.38
_cell_volume 5766.4(4)
_computing_cell_refinement 'Bruker SAINT'
_computing_data_collection 'Bruker APEX2'
_computing_data_reduction 'Bruker SAINT'
_computing_molecular_graphics 'Bruker SHELXTL'
_computing_publication_material 'Bruker SHELXTL'
_computing_structure_refinement 'SHELXL-97 (Sheldrick, 2008)'
_computing_structure_solution 'SHELXS-97 (Sheldrick, 2008)'
_diffrn_ambient_temperature 88(2)
_diffrn_measured_fraction_theta_full 1.000
_diffrn_measured_fraction_theta_max 0.995
_diffrn_measurement_device_type 'Bruker APEX-II CCD'
_diffrn_measurement_method '\f and \w scans'
_diffrn_radiation_monochromator graphite
_diffrn_radiation_source 'fine-focus sealed tube'
_diffrn_radiation_type MoK\a
_diffrn_radiation_wavelength 0.71073
_diffrn_reflns_av_R_equivalents 0.0293
_diffrn_reflns_av_sigmaI/netI 0.0243
_diffrn_reflns_limit_h_max 25
_diffrn_reflns_limit_h_min -25
_diffrn_reflns_limit_k_max 19
_diffrn_reflns_limit_k_min -20
_diffrn_reflns_limit_l_max 27
_diffrn_reflns_limit_l_min -27
_diffrn_reflns_number 67434
_diffrn_reflns_theta_full 25.50
_diffrn_reflns_theta_max 27.88
_diffrn_reflns_theta_min 1.75
_exptl_absorpt_coefficient_mu 2.124
_exptl_absorpt_correction_T_max 0.7496
_exptl_absorpt_correction_T_min 0.4123
_exptl_absorpt_correction_type numerical
_exptl_absorpt_process_details 'Bruker SADABS'
_exptl_crystal_colour blue
_exptl_crystal_density_diffrn 1.248
_exptl_crystal_density_meas ?
_exptl_crystal_description irregular
_exptl_crystal_F_000 2288
_exptl_crystal_size_max 0.51
_exptl_crystal_size_mid 0.31
_exptl_crystal_size_min 0.14
_refine_diff_density_max 0.645
_refine_diff_density_min -0.456
_refine_diff_density_rms 0.056
_refine_ls_extinction_method none
_refine_ls_goodness_of_fit_ref 1.025
_refine_ls_hydrogen_treatment constr
_refine_ls_matrix_type full
_refine_ls_number_parameters 587
_refine_ls_number_reflns 13686
_refine_ls_number_restraints 0
_refine_ls_restrained_S_all 1.025
_refine_ls_R_factor_all 0.0378
_refine_ls_R_factor_gt 0.0279
_refine_ls_shift/su_max 0.001
_refine_ls_shift/su_mean 0.000
_refine_ls_structure_factor_coef Fsqd
_refine_ls_weighting_details 'calc w=1/[\s^2^(Fo^2^)+(0.0329P)^2^+3.1447P] where P=(Fo^2^+2Fc^2^)/3'
_refine_ls_weighting_scheme calc
_refine_ls_wR_factor_gt 0.0650
_refine_ls_wR_factor_ref 0.0683
_reflns_number_gt 11691
_reflns_number_total 13686
_reflns_threshold_expression >2sigma(I)
_cod_data_source_file ja207151y_si_002_3.cif
_cod_data_source_block mrm26
_cod_depositor_comments
;
The following automatic conversions were performed:

'_exptl_crystal_density_meas' value 'none' was changed to '?' - the
value is perceived as not measured.

Automatic conversion script
Id: cif_fix_values 3008 2015-01-20 13:52:24Z robertas 
;
_cod_database_code 4106942

loop_
_symmetry_equiv_pos_as_xyz
'x, y, z'
'-x+1/2, y+1/2, -z+1/2'
'-x, -y, -z'
'x-1/2, -y-1/2, z-1/2'

loop_
_atom_site_label
_atom_site_type_symbol
_atom_site_fract_x
_atom_site_fract_y
_atom_site_fract_z
_atom_site_U_iso_or_equiv
_atom_site_adp_type
_atom_site_occupancy
_atom_site_symmetry_multiplicity
_atom_site_calc_flag
_atom_site_refinement_flags
_atom_site_disorder_assembly
_atom_site_disorder_group
Y1 Y 0.229156(8) -0.054403(10) -0.040453(8) 0.01429(4) Uani 1 1 d . . .
Y2 Y 0.353227(9) -0.198289(10) -0.148408(8) 0.01517(4) Uani 1 1 d . . .
Si1 Si 0.15607(3) 0.17553(3) 0.02019(3) 0.02342(11) Uani 1 1 d . . .
Si2 Si 0.05299(3) -0.14962(3) -0.19664(2) 0.01915(10) Uani 1 1 d . . .
Si3 Si 0.39931(3) -0.36053(3) 0.01321(2) 0.02332(11) Uani 1 1 d . . .
Si4 Si 0.53466(3) -0.22081(4) -0.20819(3) 0.02769(12) Uani 1 1 d . . .
O1 O 0.31948(6) -0.07713(8) 0.07339(6) 0.0201(2) Uani 1 1 d . B .
O2 O 0.27291(7) -0.16229(7) -0.26400(6) 0.0194(2) Uani 1 1 d . D .
N1 N 0.31269(8) -0.14219(9) -0.06689(7) 0.0187(3) Uani 1 1 d . . .
N2 N 0.26370(8) -0.12122(9) -0.12259(7) 0.0181(3) Uani 1 1 d . . .
C1 C 0.21029(10) 0.11909(11) -0.02503(9) 0.0198(3) Uani 1 1 d . . .
C2 C 0.18684(10) 0.10121(11) -0.09666(9) 0.0205(3) Uani 1 1 d . . .
H2A H 0.1370 0.1041 -0.1287 0.025 Uiso 1 1 calc R . .
C3 C 0.24936(10) 0.07866(11) -0.11227(9) 0.0207(3) Uani 1 1 d . . .
H3A H 0.2490 0.0640 -0.1564 0.025 Uiso 1 1 calc R . .
C4 C 0.31258(10) 0.08167(11) -0.05103(9) 0.0199(3) Uani 1 1 d . . .
H4A H 0.3623 0.0690 -0.0464 0.024 Uiso 1 1 calc R . .
C5 C 0.28873(10) 0.10695(11) 0.00201(9) 0.0200(3) Uani 1 1 d . . .
H5A H 0.3202 0.1147 0.0487 0.024 Uiso 1 1 calc R . .
C6 C 0.19086(12) 0.14503(14) 0.11315(10) 0.0339(5) Uani 1 1 d . . .
H6A H 0.1864 0.0816 0.1175 0.051 Uiso 1 1 calc R . .
H6B H 0.1612 0.1752 0.1354 0.051 Uiso 1 1 calc R . .
H6C H 0.2431 0.1623 0.1352 0.051 Uiso 1 1 calc R . .
C7 C 0.17002(12) 0.29640(12) 0.01465(12) 0.0334(5) Uani 1 1 d . . .
H7A H 0.1501 0.3147 -0.0335 0.050 Uiso 1 1 calc R . .
H7B H 0.2233 0.3099 0.0347 0.050 Uiso 1 1 calc R . .
H7C H 0.1440 0.3278 0.0398 0.050 Uiso 1 1 calc R . .
C8 C 0.05440(11) 0.15126(14) -0.01818(11) 0.0329(4) Uani 1 1 d . . .
H8A H 0.0362 0.1611 -0.0678 0.049 Uiso 1 1 calc R . .
H8B H 0.0278 0.1899 0.0022 0.049 Uiso 1 1 calc R . .
H8C H 0.0458 0.0901 -0.0091 0.049 Uiso 1 1 calc R . .
C9 C 0.09878(9) -0.13659(11) -0.10240(8) 0.0182(3) Uani 1 1 d . . .
C10 C 0.14422(9) -0.19888(11) -0.05430(9) 0.0194(3) Uani 1 1 d . . .
H10A H 0.1618 -0.2525 -0.0656 0.023 Uiso 1 1 calc R . .
C11 C 0.15868(10) -0.16817(12) 0.01244(9) 0.0209(3) Uani 1 1 d . . .
H11A H 0.1877 -0.1972 0.0537 0.025 Uiso 1 1 calc R . .
C12 C 0.12259(9) -0.08654(12) 0.00752(9) 0.0209(3) Uani 1 1 d . . .
H12A H 0.1232 -0.0509 0.0448 0.025 Uiso 1 1 calc R . .
C13 C 0.08565(9) -0.06756(11) -0.06265(9) 0.0197(3) Uani 1 1 d . . .
H13A H 0.0566 -0.0168 -0.0806 0.024 Uiso 1 1 calc R . .
C14 C 0.10283(10) -0.23302(12) -0.22842(9) 0.0238(4) Uani 1 1 d . . .
H14A H 0.1037 -0.2890 -0.2053 0.036 Uiso 1 1 calc R . .
H14B H 0.1539 -0.2134 -0.2187 0.036 Uiso 1 1 calc R . .
H14C H 0.0771 -0.2405 -0.2780 0.036 Uiso 1 1 calc R . .
C15 C 0.04928(11) -0.04240(12) -0.24103(10) 0.0273(4) Uani 1 1 d . . .
H15A H 0.0999 -0.0200 -0.2296 0.041 Uiso 1 1 calc R . .
H15B H 0.0202 -0.0003 -0.2260 0.041 Uiso 1 1 calc R . .
H15C H 0.0258 -0.0508 -0.2907 0.041 Uiso 1 1 calc R . .
C16 C -0.04524(10) -0.18594(13) -0.21651(10) 0.0273(4) Uani 1 1 d . . .
H16A H -0.0452 -0.2427 -0.1948 0.041 Uiso 1 1 calc R . .
H16B H -0.0709 -0.1915 -0.2663 0.041 Uiso 1 1 calc R . .
H16C H -0.0710 -0.1426 -0.1989 0.041 Uiso 1 1 calc R . .
C17 C 0.36189(9) -0.35072(10) -0.08162(9) 0.0192(3) Uani 1 1 d . . .
C18 C 0.40127(10) -0.36288(10) -0.12645(9) 0.0206(3) Uani 1 1 d . . .
H18A H 0.4535 -0.3704 -0.1125 0.025 Uiso 1 1 calc R . .
C19 C 0.35019(10) -0.36189(11) -0.19479(9) 0.0217(4) Uani 1 1 d . . .
H19A H 0.3620 -0.3685 -0.2346 0.026 Uiso 1 1 calc R . .
C20 C 0.27854(10) -0.34943(10) -0.19373(9) 0.0211(4) Uani 1 1 d . . .
H20A H 0.2335 -0.3462 -0.2327 0.025 Uiso 1 1 calc R . .
C21 C 0.28541(10) -0.34268(10) -0.12509(9) 0.0194(3) Uani 1 1 d . . .
H21A H 0.2454 -0.3341 -0.1099 0.023 Uiso 1 1 calc R . .
C22 C 0.49104(11) -0.30380(14) 0.05106(10) 0.0326(4) Uani 1 1 d . . .
H22A H 0.4844 -0.2411 0.0406 0.049 Uiso 1 1 calc R . .
H22B H 0.5256 -0.3284 0.0316 0.049 Uiso 1 1 calc R . .
H22C H 0.5112 -0.3121 0.1009 0.049 Uiso 1 1 calc R . .
C23 C 0.41290(13) -0.47952(13) 0.03711(10) 0.0375(5) Uani 1 1 d . . .
H23A H 0.3650 -0.5100 0.0182 0.056 Uiso 1 1 calc R . .
H23B H 0.4330 -0.4852 0.0872 0.056 Uiso 1 1 calc R . .
H23C H 0.4477 -0.5055 0.0185 0.056 Uiso 1 1 calc R . .
C24 C 0.33237(11) -0.31437(13) 0.04942(9) 0.0279(4) Uani 1 1 d . . .
H24A H 0.3262 -0.2515 0.0397 0.042 Uiso 1 1 calc R . .
H24B H 0.3515 -0.3237 0.0991 0.042 Uiso 1 1 calc R . .
H24C H 0.2842 -0.3437 0.0284 0.042 Uiso 1 1 calc R . .
C25 C 0.48259(10) -0.15729(11) -0.16498(9) 0.0216(4) Uani 1 1 d . . .
C26 C 0.43329(10) -0.08682(12) -0.19428(10) 0.0234(4) Uani 1 1 d . . .
H26A H 0.4134 -0.0722 -0.2416 0.028 Uiso 1 1 calc R . .
C27 C 0.41838(10) -0.04193(11) -0.14226(10) 0.0249(4) Uani 1 1 d . . .
H27A H 0.3868 0.0075 -0.1484 0.030 Uiso 1 1 calc R . .
C28 C 0.45870(10) -0.08340(12) -0.07953(10) 0.0242(4) Uani 1 1 d . . .
H28A H 0.4595 -0.0666 -0.0357 0.029 Uiso 1 1 calc R . .
C29 C 0.49769(9) -0.15416(12) -0.09322(9) 0.0225(4) Uani 1 1 d . . .
H29A H 0.5290 -0.1935 -0.0600 0.027 Uiso 1 1 calc R . .
C30 C 0.60081(15) -0.29774(17) -0.14539(15) 0.0545(7) Uani 1 1 d . . .
H30A H 0.5727 -0.3437 -0.1331 0.082 Uiso 1 1 calc R . .
H30B H 0.6309 -0.2654 -0.1041 0.082 Uiso 1 1 calc R . .
H30C H 0.6335 -0.3244 -0.1661 0.082 Uiso 1 1 calc R . .
C31 C 0.47398(14) -0.2824(2) -0.28407(14) 0.0592(8) Uani 1 1 d . . .
H31A H 0.4398 -0.2419 -0.3170 0.089 Uiso 1 1 calc R . .
H31B H 0.4453 -0.3259 -0.2699 0.089 Uiso 1 1 calc R . .
H31C H 0.5046 -0.3123 -0.3055 0.089 Uiso 1 1 calc R . .
C32 C 0.58755(15) -0.14193(16) -0.23997(15) 0.0504(7) Uani 1 1 d . . .
H32A H 0.5534 -0.0982 -0.2692 0.076 Uiso 1 1 calc R . .
H32B H 0.6119 -0.1734 -0.2665 0.076 Uiso 1 1 calc R . .
H32C H 0.6252 -0.1127 -0.2009 0.076 Uiso 1 1 calc R . .
C33 C 0.39918(9) -0.07193(13) 0.08859(9) 0.0259(4) Uani 1 1 d . . .
H33A H 0.4138 -0.0118 0.0811 0.031 Uiso 0.50 1 calc PR A 1
H33B H 0.4141 -0.1131 0.0596 0.031 Uiso 0.50 1 calc PR A 1
H33C H 0.4092 -0.0102 0.0897 0.031 Uiso 0.50 1 d PR A 2
H33D H 0.4056 -0.0990 0.0499 0.031 Uiso 0.50 1 d PR A 2
C34 C 0.4344(3) -0.0976(4) 0.1646(3) 0.0302(13) Uiso 0.50 1 d P B 1
H34A H 0.4603 -0.1545 0.1696 0.036 Uiso 0.50 1 calc PR B 1
H34B H 0.4710 -0.0528 0.1905 0.036 Uiso 0.50 1 calc PR B 1
C35 C 0.3715(3) -0.1042(4) 0.1921(3) 0.0243(14) Uiso 0.50 1 d P B 1
H35A H 0.3594 -0.1660 0.1979 0.029 Uiso 0.50 1 calc PR B 1
H35B H 0.3843 -0.0731 0.2363 0.029 Uiso 0.50 1 calc PR B 1
C34B C 0.4367(2) -0.1181(3) 0.1561(2) 0.0182(10) Uiso 0.50 1 d P B 2
H34C H 0.4878 -0.0960 0.1806 0.022 Uiso 0.50 1 calc PR B 2
H34D H 0.4383 -0.1823 0.1499 0.022 Uiso 0.50 1 calc PR B 2
C35B C 0.3852(3) -0.0936(4) 0.1929(3) 0.0291(16) Uiso 0.50 1 d P B 2
H35C H 0.4079 -0.0468 0.2268 0.035 Uiso 0.50 1 calc PR B 2
H35D H 0.3762 -0.1451 0.2174 0.035 Uiso 0.50 1 calc PR B 2
C36 C 0.30951(11) -0.06061(13) 0.13710(9) 0.0272(4) Uani 1 1 d . . .
H36A H 0.2612 -0.0845 0.1351 0.033 Uiso 0.50 1 calc PR B 1
H36B H 0.3102 0.0032 0.1459 0.033 Uiso 0.50 1 calc PR B 1
H36C H 0.2657 -0.0924 0.1343 0.033 Uiso 0.50 1 d PR B 2
H36D H 0.2983 0.0005 0.1381 0.033 Uiso 0.50 1 d PR B 2
C37 C 0.26263(16) -0.20734(16) -0.32718(10) 0.0516(7) Uani 1 1 d . . .
H37A H 0.2294 -0.2584 -0.3326 0.062 Uiso 0.50 1 calc PR C 1
H37B H 0.3111 -0.2286 -0.3269 0.062 Uiso 0.50 1 calc PR C 1
H37C H 0.2931 -0.2588 -0.3134 0.062 Uiso 0.50 1 d PR C 2
H37D H 0.3034 -0.1817 -0.3361 0.062 Uiso 0.50 1 d PR C 2
C38 C 0.2292(2) -0.1449(2) -0.38442(18) 0.0183(8) Uiso 0.50 1 d P D 1
H38A H 0.1980 -0.1751 -0.4271 0.022 Uiso 0.50 1 calc PR D 1
H38B H 0.2676 -0.1094 -0.3932 0.022 Uiso 0.50 1 calc PR D 1
C39 C 0.1792(3) -0.0856(3) -0.3526(2) 0.0188(13) Uiso 0.50 1 d P D 1
H39A H 0.1652 -0.0283 -0.3759 0.023 Uiso 0.50 1 calc PR D 1
H39B H 0.1341 -0.1168 -0.3532 0.023 Uiso 0.50 1 calc PR D 1
C38B C 0.2072(3) -0.1642(3) -0.3830(2) 0.0384(12) Uiso 0.50 1 d P D 2
H38C H 0.1616 -0.2005 -0.4007 0.046 Uiso 0.50 1 calc PR D 2
H38D H 0.2254 -0.1545 -0.4207 0.046 Uiso 0.50 1 calc PR D 2
C39B C 0.1909(3) -0.0804(3) -0.3581(3) 0.0218(14) Uiso 0.50 1 d P D 2
H39C H 0.1372 -0.0760 -0.3665 0.026 Uiso 0.50 1 calc PR D 2
H39D H 0.2045 -0.0313 -0.3819 0.026 Uiso 0.50 1 calc PR D 2
C40 C 0.23684(10) -0.07692(11) -0.28119(9) 0.0217(4) Uani 1 1 d . . .
H40A H 0.2736 -0.0312 -0.2798 0.026 Uiso 0.50 1 calc PR D 1
H40B H 0.2131 -0.0610 -0.2484 0.026 Uiso 0.50 1 calc PR D 1
H40C H 0.2768 -0.0353 -0.2660 0.026 Uiso 0.50 1 d PR D 2
H40D H 0.2050 -0.0706 -0.2557 0.026 Uiso 0.50 1 d PR D 2
C41 C 0.93122(13) 0.40957(14) 0.00426(12) 0.0411(5) Uani 1 1 d . . .
C42 C 0.86196(14) 0.44473(15) -0.00697(13) 0.0435(6) Uani 1 1 d . . .
H42A H 0.8282 0.4531 -0.0528 0.052 Uiso 1 1 calc R . .
C43 C 0.84031(16) 0.46787(16) 0.04582(14) 0.0511(6) Uani 1 1 d . . .
H43A H 0.7922 0.4917 0.0362 0.061 Uiso 1 1 calc R . .
C44 C 0.88789(17) 0.45672(17) 0.11247(14) 0.0545(7) Uani 1 1 d . . .
H44A H 0.8731 0.4728 0.1492 0.065 Uiso 1 1 calc R . .
C45 C 0.95767(17) 0.42176(19) 0.12558(14) 0.0613(8) Uani 1 1 d . . .
H45A H 0.9910 0.4141 0.1716 0.074 Uiso 1 1 calc R . .
C46 C 0.97956(14) 0.39767(17) 0.07185(14) 0.0527(7) Uani 1 1 d . . .
H46A H 1.0275 0.3731 0.0814 0.063 Uiso 1 1 calc R . .
C47 C 0.95448(17) 0.38217(19) -0.05392(15) 0.0600(7) Uani 1 1 d . . .
H47A H 1.0067 0.3981 -0.0430 0.090 Uiso 1 1 calc R . .
H47B H 0.9232 0.4120 -0.0961 0.090 Uiso 1 1 calc R . .
H47C H 0.9486 0.3187 -0.0604 0.090 Uiso 1 1 calc R . .
C48 C 0.78437(12) 0.19159(13) -0.22017(10) 0.0306(4) Uani 1 1 d . . .
C49 C 0.73639(13) 0.15095(15) -0.27890(11) 0.0369(5) Uani 1 1 d . . .
H49A H 0.6916 0.1796 -0.3061 0.044 Uiso 1 1 calc R . .
C50 C 0.75248(14) 0.06901(16) -0.29879(13) 0.0444(6) Uani 1 1 d . . .
H50A H 0.7189 0.0421 -0.3392 0.053 Uiso 1 1 calc R . .
C51 C 0.81790(14) 0.02659(15) -0.25937(13) 0.0440(6) Uani 1 1 d . . .
H51A H 0.8292 -0.0295 -0.2726 0.053 Uiso 1 1 calc R . .
C52 C 0.86608(13) 0.06631(15) -0.20117(12) 0.0387(5) Uani 1 1 d . . .
H52A H 0.9108 0.0374 -0.1740 0.046 Uiso 1 1 calc R . .
C53 C 0.85005(11) 0.14831(14) -0.18160(11) 0.0320(4) Uani 1 1 d . . .
H53A H 0.8842 0.1752 -0.1415 0.038 Uiso 1 1 calc R . .
C54 C 0.76535(13) 0.27936(14) -0.19719(11) 0.0373(5) Uani 1 1 d . . .
H54A H 0.7507 0.3205 -0.2358 0.056 Uiso 1 1 calc R . .
H54B H 0.8089 0.3023 -0.1597 0.056 Uiso 1 1 calc R . .
H54C H 0.7241 0.2721 -0.1813 0.056 Uiso 1 1 calc R . .

loop_
_atom_site_aniso_label
_atom_site_aniso_U_11
_atom_site_aniso_U_22
_atom_site_aniso_U_33
_atom_site_aniso_U_23
_atom_site_aniso_U_13
_atom_site_aniso_U_12
Y1 0.01468(7) 0.01300(7) 0.01410(7) 0.00063(6) 0.00410(6) -0.00031(6)
Y2 0.01588(8) 0.01221(7) 0.01617(8) -0.00127(6) 0.00450(6) -0.00014(6)
Si1 0.0237(2) 0.0209(2) 0.0279(3) -0.0023(2) 0.0123(2) 0.00156(19)
Si2 0.0169(2) 0.0203(2) 0.0171(2) -0.00007(18) 0.00269(18) -0.00148(18)
Si3 0.0275(3) 0.0198(2) 0.0180(2) 0.00182(18) 0.0029(2) 0.0051(2)
Si4 0.0266(3) 0.0251(3) 0.0356(3) -0.0120(2) 0.0164(2) -0.0057(2)
O1 0.0186(6) 0.0235(6) 0.0163(6) 0.0008(5) 0.0043(5) -0.0011(5)
O2 0.0254(6) 0.0132(5) 0.0169(6) -0.0012(4) 0.0048(5) 0.0034(5)
N1 0.0193(7) 0.0149(7) 0.0213(7) 0.0006(5) 0.0069(6) -0.0014(5)
N2 0.0188(7) 0.0143(6) 0.0202(7) 0.0010(5) 0.0061(6) -0.0014(5)
C1 0.0229(9) 0.0142(8) 0.0236(9) 0.0001(6) 0.0102(7) 0.0006(7)
C2 0.0219(8) 0.0141(8) 0.0236(9) 0.0040(6) 0.0062(7) 0.0028(6)
C3 0.0301(9) 0.0127(7) 0.0214(8) 0.0029(6) 0.0119(7) 0.0000(7)
C4 0.0209(8) 0.0132(7) 0.0281(9) 0.0002(7) 0.0117(7) -0.0011(6)
C5 0.0217(8) 0.0148(8) 0.0227(8) -0.0022(6) 0.0072(7) -0.0028(6)
C6 0.0412(12) 0.0349(11) 0.0294(10) -0.0018(9) 0.0174(9) 0.0052(9)
C7 0.0356(11) 0.0218(9) 0.0468(12) -0.0036(9) 0.0200(10) 0.0023(8)
C8 0.0264(10) 0.0323(11) 0.0433(12) -0.0047(9) 0.0167(9) 0.0014(8)
C9 0.0156(8) 0.0186(8) 0.0193(8) -0.0003(6) 0.0052(6) -0.0038(6)
C10 0.0184(8) 0.0175(8) 0.0213(8) 0.0000(7) 0.0062(7) -0.0038(6)
C11 0.0210(8) 0.0229(8) 0.0176(8) 0.0036(7) 0.0058(7) -0.0049(7)
C12 0.0202(8) 0.0243(9) 0.0197(8) -0.0022(7) 0.0090(7) -0.0045(7)
C13 0.0153(8) 0.0209(8) 0.0225(8) 0.0000(7) 0.0064(7) -0.0013(6)
C14 0.0233(9) 0.0247(9) 0.0201(9) -0.0028(7) 0.0045(7) -0.0010(7)
C15 0.0302(10) 0.0263(9) 0.0234(9) 0.0039(7) 0.0075(8) 0.0012(8)
C16 0.0187(9) 0.0306(10) 0.0284(10) -0.0044(8) 0.0040(7) -0.0034(7)
C17 0.0225(8) 0.0129(7) 0.0192(8) 0.0007(6) 0.0044(7) 0.0018(6)
C18 0.0205(8) 0.0131(7) 0.0271(9) 0.0010(7) 0.0075(7) 0.0028(6)
C19 0.0305(9) 0.0130(8) 0.0229(9) -0.0028(6) 0.0114(7) 0.0006(7)
C20 0.0237(9) 0.0134(7) 0.0210(8) -0.0011(6) 0.0023(7) -0.0017(7)
C21 0.0214(8) 0.0132(7) 0.0228(8) 0.0003(6) 0.0072(7) -0.0006(6)
C22 0.0279(10) 0.0385(11) 0.0240(9) -0.0036(8) 0.0009(8) 0.0039(9)
C23 0.0543(14) 0.0255(10) 0.0260(10) 0.0074(8) 0.0073(10) 0.0121(10)
C24 0.0346(10) 0.0268(9) 0.0209(9) 0.0015(7) 0.0086(8) 0.0020(8)
C25 0.0200(8) 0.0201(8) 0.0262(9) -0.0054(7) 0.0104(7) -0.0044(7)
C26 0.0241(9) 0.0213(8) 0.0267(9) -0.0007(7) 0.0118(8) -0.0045(7)
C27 0.0240(9) 0.0155(8) 0.0396(11) -0.0039(7) 0.0166(8) -0.0031(7)
C28 0.0229(9) 0.0248(9) 0.0270(9) -0.0115(7) 0.0117(8) -0.0092(7)
C29 0.0163(8) 0.0238(9) 0.0256(9) -0.0045(7) 0.0059(7) -0.0042(7)
C30 0.0564(16) 0.0497(15) 0.0663(18) 0.0037(13) 0.0332(14) 0.0218(13)
C31 0.0404(14) 0.084(2) 0.0605(17) -0.0463(15) 0.0274(13) -0.0214(13)
C32 0.0557(15) 0.0374(13) 0.0784(19) -0.0172(12) 0.0486(15) -0.0114(11)
C33 0.0164(8) 0.0317(10) 0.0250(9) 0.0040(8) 0.0026(7) -0.0001(7)
C36 0.0272(9) 0.0346(10) 0.0183(9) -0.0027(8) 0.0066(7) -0.0007(8)
C37 0.0834(19) 0.0410(13) 0.0183(10) -0.0061(9) 0.0049(11) 0.0341(13)
C40 0.0264(9) 0.0148(8) 0.0214(9) 0.0007(6) 0.0061(7) 0.0048(7)
C41 0.0463(13) 0.0270(11) 0.0446(13) 0.0029(9) 0.0104(11) -0.0078(10)
C42 0.0466(14) 0.0335(12) 0.0407(13) 0.0064(10) 0.0050(11) 0.0003(10)
C43 0.0561(16) 0.0357(13) 0.0599(16) -0.0003(12) 0.0197(13) 0.0006(11)
C44 0.075(2) 0.0426(14) 0.0452(15) -0.0079(11) 0.0220(14) -0.0194(13)
C45 0.0621(18) 0.0643(18) 0.0376(14) 0.0091(13) -0.0045(13) -0.0223(15)
C46 0.0404(13) 0.0488(15) 0.0548(16) 0.0117(12) 0.0015(12) -0.0058(11)
C47 0.0623(18) 0.0507(16) 0.0687(19) -0.0030(14) 0.0261(15) -0.0005(14)
C48 0.0347(11) 0.0339(11) 0.0296(10) 0.0081(8) 0.0195(9) 0.0020(9)
C49 0.0377(12) 0.0404(12) 0.0346(11) 0.0098(9) 0.0158(10) 0.0019(10)
C50 0.0519(14) 0.0421(13) 0.0393(13) -0.0003(10) 0.0170(11) -0.0094(11)
C51 0.0556(15) 0.0309(11) 0.0541(15) 0.0062(10) 0.0305(12) 0.0017(11)
C52 0.0379(12) 0.0386(12) 0.0460(13) 0.0152(10) 0.0230(10) 0.0063(10)
C53 0.0312(10) 0.0379(11) 0.0320(11) 0.0083(9) 0.0176(9) 0.0017(9)
C54 0.0387(12) 0.0398(12) 0.0381(12) 0.0050(9) 0.0200(10) 0.0048(10)

loop_
_atom_type_symbol
_atom_type_description
_atom_type_scat_dispersion_real
_atom_type_scat_dispersion_imag
_atom_type_scat_source
C C 0.0033 0.0016 'International Tables Vol C Tables 4.2.6.8 and 6.1.1.4'
H H 0.0000 0.0000 'International Tables Vol C Tables 4.2.6.8 and 6.1.1.4'
N N 0.0061 0.0033 'International Tables Vol C Tables 4.2.6.8 and 6.1.1.4'
O O 0.0106 0.0060 'International Tables Vol C Tables 4.2.6.8 and 6.1.1.4'
Si Si 0.0817 0.0704 'International Tables Vol C Tables 4.2.6.8 and 6.1.1.4'
Y Y -2.7962 3.5667 'International Tables Vol C Tables 4.2.6.8 and 6.1.1.4'

loop_
_geom_angle_atom_site_label_1
_geom_angle_atom_site_label_2
_geom_angle_atom_site_label_3
_geom_angle
Cnt1 Y1 N1 111.0
Cnt1 Y1 N2 102.3
Cnt1 Y1 O1 100.5
Cnt2 Y1 N1 113.6
Cnt2 Y1 N2 106.2
Cnt2 Y1 O1 103.6
Cnt1 Y1 Cnt2 131.8
Cnt3 Y2 N1 104.4
Cnt3 Y2 N2 111.3
Cnt3 Y2 O2 102.3
Cnt4 Y2 N1 101.4
Cnt4 Y2 N2 110.0
Cnt4 Y2 O2 100.6
Cnt3 Y2 Cnt4 134.9
N2 Y1 N1 31.18(5)
N2 Y1 O1 111.95(5)
N1 Y1 O1 80.82(5)
N2 Y1 C2 101.03(5)
N1 Y1 C2 122.68(5)
O1 Y1 C2 124.31(5)
N2 Y1 C3 76.58(5)
N1 Y1 C3 92.49(5)
O1 Y1 C3 118.08(5)
C2 Y1 C3 30.91(5)
N2 Y1 C13 114.29(5)
N1 Y1 C13 133.84(5)
O1 Y1 C13 119.46(5)
C2 Y1 C13 81.88(5)
C3 Y1 C13 109.00(5)
N2 Y1 C12 133.13(5)
N1 Y1 C12 133.82(5)
O1 Y1 C12 88.67(5)
C2 Y1 C12 100.36(5)
C3 Y1 C12 131.18(5)
C13 Y1 C12 30.80(5)
N2 Y1 C9 84.97(5)
N1 Y1 C9 103.16(5)
O1 Y1 C9 128.32(5)
C2 Y1 C9 97.12(5)
C3 Y1 C9 113.23(5)
C13 Y1 C9 30.99(5)
C12 Y1 C9 51.26(5)
N2 Y1 C11 110.83(5)
N1 Y1 C11 103.37(5)
O1 Y1 C11 77.85(5)
C2 Y1 C11 130.08(5)
C3 Y1 C11 159.48(5)
C13 Y1 C11 50.50(5)
C12 Y1 C11 30.65(5)
C9 Y1 C11 50.82(5)
N2 Y1 C4 85.99(5)
N1 Y1 C4 86.17(5)
O1 Y1 C4 87.50(5)
C2 Y1 C4 50.61(5)
C3 Y1 C4 30.61(5)
C13 Y1 C4 131.81(5)
C12 Y1 C4 138.46(5)
C9 Y1 C4 143.75(5)
C11 Y1 C4 160.83(5)
N2 Y1 C10 83.82(5)
N1 Y1 C10 87.31(5)
O1 Y1 C10 100.25(5)
C2 Y1 C10 127.61(5)
C3 Y1 C10 141.16(5)
C13 Y1 C10 50.38(5)
C12 Y1 C10 50.40(5)
C9 Y1 C10 30.75(5)
C11 Y1 C10 30.18(5)
C4 Y1 C10 168.96(5)
N2 Y1 C1 127.67(5)
N1 Y1 C1 136.88(5)
O1 Y1 C1 95.89(5)
C2 Y1 C1 30.89(5)
C3 Y1 C1 51.12(5)
C13 Y1 C1 85.18(5)
C12 Y1 C1 88.69(5)
C9 Y1 C1 111.76(5)
C11 Y1 C1 118.05(5)
C4 Y1 C1 50.72(5)
C10 Y1 C1 135.02(5)
N2 Y1 C5 116.06(5)
N1 Y1 C5 110.63(5)
O1 Y1 C5 75.06(5)
C2 Y1 C5 50.01(5)
C3 Y1 C5 50.07(5)
C13 Y1 C5 114.52(5)
C12 Y1 C5 109.68(5)
C9 Y1 C5 142.08(5)
C11 Y1 C5 131.78(5)
C4 Y1 C5 30.14(5)
C10 Y1 C5 160.01(5)
C1 Y1 C5 30.33(5)
N1 Y2 N2 31.25(5)
N1 Y2 O2 113.23(5)
N2 Y2 O2 82.02(4)
N1 Y2 C18 114.66(5)
N2 Y2 C18 133.02(5)
O2 Y2 C18 116.32(5)
N1 Y2 C28 75.87(5)
N2 Y2 C28 91.58(5)
O2 Y2 C28 118.22(5)
C18 Y2 C28 112.24(6)
N1 Y2 C19 130.72(5)
N2 Y2 C19 129.92(5)
O2 Y2 C19 85.83(5)
C18 Y2 C19 30.63(5)
C28 Y2 C19 135.99(6)
N1 Y2 C27 85.24(5)
N2 Y2 C27 85.19(5)
O2 Y2 C27 87.79(5)
C18 Y2 C27 134.83(6)
C28 Y2 C27 30.49(6)
C19 Y2 C27 142.73(5)
N1 Y2 C29 100.02(5)
N2 Y2 C29 121.38(5)
O2 Y2 C29 123.81(5)
C18 Y2 C29 85.47(5)
C28 Y2 C29 30.45(5)
C19 Y2 C29 105.67(5)
C27 Y2 C29 50.19(6)
N1 Y2 C17 84.63(5)
N2 Y2 C17 102.96(5)
O2 Y2 C17 127.91(5)
C18 Y2 C17 30.92(5)
C28 Y2 C17 113.48(6)
C19 Y2 C17 50.98(5)
C27 Y2 C17 143.92(6)
C29 Y2 C17 97.97(5)
N1 Y2 C20 107.14(5)
N2 Y2 C20 99.61(5)
O2 Y2 C20 77.24(5)
C18 Y2 C20 50.29(5)
C28 Y2 C20 162.27(6)
C19 Y2 C20 30.37(5)
C27 Y2 C20 163.39(6)
C29 Y2 C20 134.56(5)
C17 Y2 C20 50.68(5)
N1 Y2 C21 81.12(5)
N2 Y2 C21 85.18(5)
O2 Y2 C21 101.15(5)
C18 Y2 C21 50.20(5)
C28 Y2 C21 139.67(6)
C19 Y2 C21 50.02(5)
C27 Y2 C21 165.81(6)
C29 Y2 C21 128.66(5)
C17 Y2 C21 30.70(5)
C20 Y2 C21 30.06(5)
N1 Y2 C26 115.45(5)
N2 Y2 C26 109.90(5)
O2 Y2 C26 74.86(5)
C18 Y2 C26 116.48(5)
C28 Y2 C26 49.99(6)
C19 Y2 C26 113.29(5)
C27 Y2 C26 30.27(5)
C29 Y2 C26 49.76(6)
C17 Y2 C26 142.74(5)
C20 Y2 C26 135.51(5)
C21 Y2 C26 163.31(5)
N1 Y2 C25 126.42(5)
N2 Y2 C25 135.64(5)
O2 Y2 C25 95.67(5)
C18 Y2 C25 87.73(5)
C28 Y2 C25 50.58(5)
C19 Y2 C25 93.72(5)
C27 Y2 C25 50.47(5)
C29 Y2 C25 30.53(5)
C17 Y2 C25 112.51(5)
C20 Y2 C25 123.23(5)
C21 Y2 C25 137.88(5)
C26 Y2 C25 30.25(5)
C8 Si1 C1 113.00(9)
C8 Si1 C6 108.31(10)
C1 Si1 C6 111.28(9)
C8 Si1 C7 108.77(10)
C1 Si1 C7 107.55(9)
C6 Si1 C7 107.77(10)
C9 Si2 C14 110.46(8)
C9 Si2 C15 110.63(8)
C14 Si2 C15 110.37(9)
C9 Si2 C16 108.24(8)
C14 Si2 C16 109.61(9)
C15 Si2 C16 107.45(9)
C17 Si3 C24 110.69(8)
C17 Si3 C22 110.49(9)
C24 Si3 C22 110.23(9)
C17 Si3 C23 108.98(8)
C24 Si3 C23 107.81(10)
C22 Si3 C23 108.56(10)
C31 Si4 C32 106.20(13)
C31 Si4 C25 113.58(10)
C32 Si4 C25 107.95(9)
C31 Si4 C30 109.73(14)
C32 Si4 C30 109.61(13)
C25 Si4 C30 109.65(10)
C36 O1 C33 106.42(13)
C36 O1 Y1 126.72(10)
C33 O1 Y1 121.98(10)
C37 O2 C40 107.99(13)
C37 O2 Y2 129.44(11)
C40 O2 Y2 121.55(9)
N2 N1 Y2 75.36(9)
N2 N1 Y1 73.77(9)
Y2 N1 Y1 148.73(7)
N1 N2 Y1 75.05(9)
N1 N2 Y2 73.39(9)
Y1 N2 Y2 148.04(7)
C5 C1 C2 105.69(15)
C5 C1 Si1 125.16(13)
C2 C1 Si1 127.26(13)
C5 C1 Y1 75.46(9)
C2 C1 Y1 72.02(9)
Si1 C1 Y1 129.65(8)
C3 C2 C1 109.11(15)
C3 C2 Y1 74.56(9)
C1 C2 Y1 77.09(9)
C4 C3 C2 108.05(15)
C4 C3 Y1 76.51(10)
C2 C3 Y1 74.53(9)
C5 C4 C3 107.58(15)
C5 C4 Y1 76.31(10)
C3 C4 Y1 72.88(9)
C4 C5 C1 109.57(15)
C4 C5 Y1 73.55(9)
C1 C5 Y1 74.20(9)
C13 C9 C10 105.97(15)
C13 C9 Si2 125.88(13)
C10 C9 Si2 127.47(13)
C13 C9 Y1 73.17(9)
C10 C9 Y1 75.34(9)
Si2 C9 Y1 123.95(8)
C11 C10 C9 109.02(15)
C11 C10 Y1 74.47(10)
C9 C10 Y1 73.91(9)
C10 C11 C12 108.15(15)
C10 C11 Y1 75.35(9)
C12 C11 Y1 73.34(10)
C13 C12 C11 107.63(15)
C13 C12 Y1 74.30(10)
C11 C12 Y1 76.01(10)
C12 C13 C9 109.21(15)
C12 C13 Y1 74.90(10)
C9 C13 Y1 75.85(9)
C18 C17 C21 105.71(15)
C18 C17 Si3 127.35(13)
C21 C17 Si3 126.32(13)
C18 C17 Y2 73.36(9)
C21 C17 Y2 75.11(9)
Si3 C17 Y2 123.60(8)
C19 C18 C17 109.03(15)
C19 C18 Y2 75.24(9)
C17 C18 Y2 75.72(9)
C20 C19 C18 107.95(15)
C20 C19 Y2 75.91(9)
C18 C19 Y2 74.13(9)
C21 C20 C19 107.96(15)
C21 C20 Y2 74.98(9)
C19 C20 Y2 73.72(9)
C20 C21 C17 109.35(16)
C20 C21 Y2 74.96(10)
C17 C21 Y2 74.20(9)
C26 C25 C29 105.91(15)
C26 C25 Si4 125.68(14)
C29 C25 Si4 126.71(14)
C26 C25 Y2 74.18(10)
C29 C25 Y2 73.16(10)
Si4 C25 Y2 129.24(8)
C27 C26 C25 109.36(16)
C27 C26 Y2 73.77(10)
C25 C26 Y2 75.57(10)
C26 C27 C28 107.77(16)
C26 C27 Y2 75.96(10)
C28 C27 Y2 74.46(10)
C29 C28 C27 107.89(16)
C29 C28 Y2 75.26(10)
C27 C28 Y2 75.05(10)
C28 C29 C25 109.06(16)
C28 C29 Y2 74.28(10)
C25 C29 Y2 76.31(10)
O1 C33 C34B 106.4(2)
O1 C33 C34 103.8(2)
C35 C34 C33 107.5(4)
C36 C35 C34 101.8(4)
C33 C34B C35B 100.7(3)
C34B C35B C36 107.7(4)
O1 C36 C35 107.2(2)
O1 C36 C35B 103.0(2)
C38B C37 O2 110.0(2)
O2 C37 C38 108.0(2)
C37 C38 C39 99.8(3)
C40 C39 C38 97.0(3)
C37 C38B C39B 107.9(4)
C38B C39B C40 106.9(4)
O2 C40 C39 106.1(2)
O2 C40 C39B 105.6(2)
C42 C41 C46 117.9(2)
C42 C41 C47 122.1(2)
C46 C41 C47 120.0(2)
C43 C42 C41 122.1(2)
C42 C43 C44 120.2(3)
C43 C44 C45 119.2(3)
C44 C45 C46 120.6(2)
C41 C46 C45 120.0(3)
C49 C48 C53 118.1(2)
C49 C48 C54 121.18(19)
C53 C48 C54 120.7(2)
C48 C49 C50 121.3(2)
C51 C50 C49 119.8(2)
C52 C51 C50 119.5(2)
C51 C52 C53 120.6(2)
C52 C53 C48 120.7(2)

loop_
_geom_bond_atom_site_label_1
_geom_bond_atom_site_label_2
_geom_bond_distance
Y1 Cnt1 2.398
Y1 Cnt2 2.390
Y2 Cnt3 2.401
Y2 Cnt4 2.412
Y1 N2 2.3070(14)
Y1 N1 2.3214(14)
Y1 O1 2.4065(11)
Y1 C2 2.6445(16)
Y1 C3 2.6448(16)
Y1 C13 2.6490(17)
Y1 C12 2.6567(17)
Y1 C9 2.6835(16)
Y1 C11 2.6908(17)
Y1 C4 2.6911(16)
Y1 C10 2.7020(16)
Y1 C1 2.7100(16)
Y1 C5 2.7262(16)
Y2 N1 2.2978(14)
Y2 N2 2.3200(14)
Y2 O2 2.4108(11)
Y2 C18 2.6600(16)
Y2 C28 2.6735(17)
Y2 C19 2.6742(16)
Y2 C27 2.6811(17)
Y2 C29 2.6860(17)
Y2 C17 2.6905(16)
Y2 C20 2.7021(16)
Y2 C21 2.7023(16)
Y2 C26 2.7089(17)
Y2 C25 2.7267(17)
Si1 C8 1.867(2)
Si1 C1 1.8675(18)
Si1 C6 1.873(2)
Si1 C7 1.875(2)
Si2 C9 1.8549(17)
Si2 C14 1.8648(19)
Si2 C15 1.8723(19)
Si2 C16 1.8735(18)
Si3 C17 1.8557(18)
Si3 C24 1.868(2)
Si3 C22 1.868(2)
Si3 C23 1.877(2)
Si4 C31 1.848(2)
Si4 C32 1.858(2)
Si4 C25 1.8604(18)
Si4 C30 1.872(3)
O1 C36 1.444(2)
O1 C33 1.457(2)
O2 C37 1.441(2)
O2 C40 1.4596(19)
N1 N2 1.244(2)
C1 C5 1.422(2)
C1 C2 1.427(2)
C2 C3 1.409(2)
C3 C4 1.409(2)
C4 C5 1.409(2)
C9 C13 1.425(2)
C9 C10 1.428(2)
C10 C11 1.404(2)
C11 C12 1.414(3)
C12 C13 1.409(2)
C17 C18 1.427(2)
C17 C21 1.427(2)
C18 C19 1.409(2)
C19 C20 1.409(3)
C20 C21 1.402(2)
C25 C26 1.418(3)
C25 C29 1.426(2)
C26 C27 1.408(3)
C27 C28 1.408(3)
C28 C29 1.408(2)
C33 C34B 1.506(4)
C33 C34 1.536(5)
C34 C35 1.533(7)
C35 C36 1.479(5)
C34B C35B 1.519(7)
C35B C36 1.581(6)
C37 C38B 1.424(5)
C37 C38 1.482(4)
C38 C39 1.640(6)
C39 C40 1.506(5)
C38B C39B 1.462(7)
C39B C40 1.528(5)
C41 C42 1.381(3)
C41 C46 1.392(3)
C41 C47 1.510(4)
C42 C43 1.369(4)
C43 C44 1.371(4)
C44 C45 1.382(4)
C45 C46 1.394(4)
C48 C49 1.385(3)
C48 C53 1.395(3)
C48 C54 1.516(3)
C49 C50 1.391(3)
C50 C51 1.389(3)
C51 C52 1.373(3)
C52 C53 1.388(3)
